data_4344444
loop_
_publ_author_name
'Ahmed, Zubair'
'Iftikhar, Khalid'

_publ_section_title
;
 Efficient Layers of Emitting Ternary Lanthanide Complexes for Fabricating
 Red, Green, and Yellow OLEDs.
;
_journal_issue 23
_journal_name_full 'Inorganic chemistry'
_journal_page_first 11209
_journal_page_last 11225
_journal_paper_doi 10.1021/acs.inorgchem.5b01630
_journal_volume 54
_journal_year 2015
_chemical_formula_moiety 'C29 H15 F18 N4 O6 Tb'
_chemical_formula_sum 'C29 H15 F18 N4 O6 Tb'
_chemical_formula_weight 1016.37
_chemical_name_systematic
; 
 ? 
;
_space_group_IT_number 2
_symmetry_cell_setting triclinic
_symmetry_space_group_name_Hall '-P 1'
_symmetry_space_group_name_H-M 'P -1'
_atom_sites_solution_hydrogens geom
_atom_sites_solution_primary direct
_atom_sites_solution_secondary difmap
_audit_creation_method SHELXL-97
_cell_angle_alpha 103.022(2)
_cell_angle_beta 95.802(2)
_cell_angle_gamma 98.031(2)
_cell_formula_units_Z 2
_cell_length_a 9.7278(3)
_cell_length_b 11.4273(4)
_cell_length_c 17.6049(7)
_cell_measurement_reflns_used 5763
_cell_measurement_temperature 298(2)
_cell_measurement_theta_max 25.0
_cell_measurement_theta_min 1.3
_cell_volume 1870.07(12)
_computing_structure_refinement 'SHELXL-97 (Sheldrick, 1997)'
_computing_structure_solution 'SHELXS-97 (Sheldrick, 1990)'
_diffrn_ambient_temperature 298(2)
_diffrn_measured_fraction_theta_full 1.000
_diffrn_measured_fraction_theta_max 1.000
_diffrn_measurement_device_type 'oxford diffraction'
_diffrn_radiation_monochromator graphite
_diffrn_radiation_source 'fine-focus sealed tube'
_diffrn_radiation_type MoK\a
_diffrn_radiation_wavelength 0.71073
_diffrn_reflns_av_R_equivalents 0.0902
_diffrn_reflns_av_sigmaI/netI 0.0470
_diffrn_reflns_limit_h_max 11
_diffrn_reflns_limit_h_min -11
_diffrn_reflns_limit_k_max 13
_diffrn_reflns_limit_k_min -13
_diffrn_reflns_limit_l_max 17
_diffrn_reflns_limit_l_min -20
_diffrn_reflns_number 26327
_diffrn_reflns_theta_full 25.00
_diffrn_reflns_theta_max 25.00
_diffrn_reflns_theta_min 1.20
_exptl_absorpt_coefficient_mu 2.026
_exptl_absorpt_correction_T_max 0.7931
_exptl_absorpt_correction_T_min 0.6642
_exptl_absorpt_correction_type multi-scan
_exptl_absorpt_process_details sadabs
_exptl_crystal_density_diffrn 1.805
_exptl_crystal_density_method 'not measured'
_exptl_crystal_description block
_exptl_crystal_F_000 984
_exptl_crystal_size_max 0.22
_exptl_crystal_size_mid 0.16
_exptl_crystal_size_min 0.12
_refine_diff_density_max 0.889
_refine_diff_density_min -1.381
_refine_diff_density_rms 0.151
_refine_ls_extinction_method none
_refine_ls_goodness_of_fit_ref 1.051
_refine_ls_hydrogen_treatment constr
_refine_ls_matrix_type full
_refine_ls_number_parameters 511
_refine_ls_number_reflns 6588
_refine_ls_number_restraints 0
_refine_ls_restrained_S_all 1.051
_refine_ls_R_factor_all 0.0574
_refine_ls_R_factor_gt 0.0489
_refine_ls_shift/su_max 0.001
_refine_ls_shift/su_mean 0.000
_refine_ls_structure_factor_coef Fsqd
_refine_ls_weighting_details 'calc w=1/[\s^2^(Fo^2^)+(0.0968P)^2^+1.0849P] where P=(Fo^2^+2Fc^2^)/3'
_refine_ls_weighting_scheme calc
_refine_ls_wR_factor_gt 0.1375
_refine_ls_wR_factor_ref 0.1470
_reflns_number_gt 5763
_reflns_number_total 6588
_reflns_threshold_expression >2sigma(I)
_cod_data_source_file ic5b01630_si_003.cif
_cod_data_source_block shelxl
_cod_depositor_comments 'Adding full bibliography for 4344443--4344445.cif.'
_cod_original_cell_volume 1870.07(11)
_cod_database_code 4344444

loop_
_symmetry_equiv_pos_as_xyz
'x, y, z'
'-x, -y, -z'

loop_
_atom_site_label
_atom_site_type_symbol
_atom_site_fract_x
_atom_site_fract_y
_atom_site_fract_z
_atom_site_U_iso_or_equiv
_atom_site_adp_type
_atom_site_occupancy
_atom_site_symmetry_multiplicity
_atom_site_calc_flag
_atom_site_refinement_flags
C1 C 0.4670(9) 0.7219(9) 0.9222(4) 0.103(2) Uani 1 1 d .
H1 H 0.5015 0.6556 0.9346 0.124 Uiso 1 1 calc R
C2 C 0.3989(8) 0.7980(10) 0.9717(4) 0.109(3) Uani 1 1 d .
C3 C 0.3599(12) 0.8099(14) 1.0481(5) 0.150(4) Uani 1 1 d .
H3 H 0.3832 0.7565 1.0782 0.180 Uiso 1 1 calc R
C4 C 0.2907(13) 0.8968(16) 1.0758(7) 0.176(5) Uani 1 1 d .
H4 H 0.2584 0.9002 1.1241 0.211 Uiso 1 1 calc R
C5 C 0.2621(13) 0.9909(16) 1.0321(6) 0.176(5) Uani 1 1 d .
H5 H 0.2216 1.0568 1.0552 0.211 Uiso 1 1 calc R
C6 C 0.2950(10) 0.9788(12) 0.9609(6) 0.138(4) Uani 1 1 d .
H6 H 0.2731 1.0328 0.9310 0.165 Uiso 1 1 calc R
C7 C 0.3650(7) 0.8808(8) 0.9304(4) 0.100(2) Uani 1 1 d .
C8 C 0.7041(9) 0.3808(7) 0.7057(5) 0.095(2) Uani 1 1 d .
H8 H 0.7009 0.3827 0.7585 0.113 Uiso 1 1 calc R
C9 C 0.7580(8) 0.2918(6) 0.6522(5) 0.094(2) Uani 1 1 d .
C10 C 0.8260(12) 0.1934(9) 0.6612(9) 0.150(5) Uani 1 1 d .
H10 H 0.8436 0.1728 0.7090 0.180 Uiso 1 1 calc R
C11 C 0.8663(14) 0.1264(10) 0.5866(11) 0.162(6) Uani 1 1 d .
H11 H 0.9106 0.0594 0.5869 0.194 Uiso 1 1 calc R
C12 C 0.8404(13) 0.1600(10) 0.5170(9) 0.145(4) Uani 1 1 d .
H12 H 0.8678 0.1144 0.4720 0.174 Uiso 1 1 calc R
C13 C 0.7782(10) 0.2542(9) 0.5108(7) 0.119(3) Uani 1 1 d .
H13 H 0.7610 0.2745 0.4629 0.142 Uiso 1 1 calc R
C14 C 0.7391(7) 0.3226(6) 0.5805(5) 0.0878(18) Uani 1 1 d .
C15 C 0.3144(15) 0.3489(10) 0.8302(8) 0.137(4) Uani 1 1 d .
C16 C 0.3288(9) 0.4440(6) 0.7807(4) 0.0889(19) Uani 1 1 d .
C17 C 0.2116(8) 0.4725(7) 0.7419(5) 0.096(2) Uani 1 1 d .
H17 H 0.1231 0.4380 0.7494 0.115 Uiso 1 1 calc R
C18 C 0.2222(6) 0.5500(6) 0.6929(4) 0.0767(15) Uani 1 1 d .
C19 C 0.0871(8) 0.5740(9) 0.6507(5) 0.109(3) Uani 1 1 d .
C20 C 0.6977(10) 0.7163(8) 0.4986(4) 0.097(2) Uani 1 1 d .
C21 C 0.6189(6) 0.7424(5) 0.5701(4) 0.0709(14) Uani 1 1 d .
C22 C 0.5791(7) 0.8541(6) 0.5908(4) 0.0836(17) Uani 1 1 d .
H22 H 0.5943 0.9085 0.5592 0.100 Uiso 1 1 calc R
C23 C 0.5163(6) 0.8880(5) 0.6581(4) 0.0724(15) Uani 1 1 d .
C24 C 0.4601(11) 1.0074(7) 0.6745(6) 0.105(2) Uani 1 1 d .
C25 C 0.9895(11) 0.9207(11) 0.7709(6) 0.123(2) Uani 1 1 d .
C26 C 0.8920(7) 0.8162(7) 0.7883(4) 0.0829(17) Uani 1 1 d .
C27 C 0.9380(8) 0.7627(8) 0.8465(4) 0.093(2) Uani 1 1 d .
H27 H 1.0278 0.7899 0.8740 0.111 Uiso 1 1 calc R
C28 C 0.8515(8) 0.6683(8) 0.8646(4) 0.0917(19) Uani 1 1 d .
C29 C 0.9122(11) 0.6089(12) 0.9259(6) 0.123(2) Uani 1 1 d .
F1 F 0.0942(6) 0.6925(7) 0.6529(5) 0.157(2) Uani 1 1 d .
F2 F 0.0622(8) 0.5134(10) 0.5810(4) 0.214(4) Uani 1 1 d .
F3 F -0.0227(5) 0.5532(7) 0.6871(4) 0.160(2) Uani 1 1 d .
F4 F 0.3620(14) 0.3969(10) 0.9028(6) 0.234(5) Uani 1 1 d .
F5 F 0.3828(15) 0.2687(9) 0.8139(7) 0.267(6) Uani 1 1 d .
F6 F 0.1862(11) 0.3127(11) 0.8378(8) 0.234(5) Uani 1 1 d .
F7 F 0.3366(8) 0.9944(6) 0.6843(7) 0.230(5) Uani 1 1 d .
F8 F 0.5400(9) 1.0867(5) 0.7340(4) 0.167(3) Uani 1 1 d .
F9 F 0.4705(8) 1.0657(5) 0.6178(4) 0.163(3) Uani 1 1 d .
F10 F 0.9645(11) 1.0225(6) 0.8098(7) 0.253(6) Uani 1 1 d .
F11 F 0.9750(7) 0.9178(7) 0.6958(4) 0.157(3) Uani 1 1 d .
F12 F 1.1227(6) 0.9157(8) 0.7870(4) 0.166(3) Uani 1 1 d .
F13 F 0.8229(7) 0.7298(11) 0.5173(4) 0.221(5) Uani 1 1 d .
F14 F 0.6651(9) 0.6000(7) 0.4607(4) 0.173(3) Uani 1 1 d .
F15 F 0.6581(14) 0.7652(11) 0.4454(5) 0.258(6) Uani 1 1 d .
F16 F 1.0357(10) 0.6267(13) 0.9442(8) 0.267(7) Uani 1 1 d .
F17 F 0.8756(19) 0.5053(13) 0.9149(11) 0.385(14) Uani 1 1 d .
F18 F 0.868(2) 0.637(3) 0.9841(8) 0.463(19) Uani 1 1 d .
N1 N 0.6599(6) 0.4593(5) 0.6701(4) 0.0848(14) Uani 1 1 d .
N2 N 0.4778(6) 0.7538(6) 0.8548(3) 0.0882(16) Uani 1 1 d .
N3 N 0.4157(6) 0.8524(6) 0.8593(3) 0.0871(16) Uani 1 1 d .
H3A H 0.4086 0.8919 0.8233 0.105 Uiso 1 1 calc R
N4 N 0.6794(6) 0.4247(5) 0.5953(4) 0.0847(15) Uani 1 1 d .
H4A H 0.6568 0.4626 0.5601 0.102 Uiso 1 1 calc R
O1 O 0.6042(4) 0.6570(4) 0.6039(2) 0.0729(9) Uani 1 1 d .
O2 O 0.5015(4) 0.8332(3) 0.7104(2) 0.0715(9) Uani 1 1 d .
O3 O 0.3319(4) 0.6054(3) 0.6776(2) 0.0709(9) Uani 1 1 d .
O4 O 0.4534(5) 0.4875(4) 0.7803(3) 0.0915(13) Uani 1 1 d .
O5 O 0.7286(5) 0.6228(5) 0.8346(3) 0.0936(13) Uani 1 1 d .
O6 O 0.7746(4) 0.7909(4) 0.7479(3) 0.0830(12) Uani 1 1 d .
Tb1 Tb 0.56720(2) 0.64851(2) 0.732743(15) 0.06733(14) Uani 1 1 d .

loop_
_atom_site_aniso_label
_atom_site_aniso_U_11
_atom_site_aniso_U_22
_atom_site_aniso_U_33
_atom_site_aniso_U_23
_atom_site_aniso_U_13
_atom_site_aniso_U_12
C1 0.101(6) 0.130(6) 0.085(4) 0.027(4) 0.013(4) 0.042(5)
C2 0.080(5) 0.165(8) 0.073(4) 0.014(4) 0.002(3) 0.025(5)
C3 0.125(8) 0.226(13) 0.089(5) 0.017(7) 0.007(5) 0.038(8)
C4 0.125(6) 0.270(14) 0.102(6) -0.039(6) 0.010(5) 0.072(7)
C5 0.125(6) 0.270(14) 0.102(6) -0.039(6) 0.010(5) 0.072(7)
C6 0.086(6) 0.180(10) 0.111(6) -0.037(6) -0.018(5) 0.042(6)
C7 0.066(4) 0.124(6) 0.086(4) -0.017(4) -0.010(3) 0.022(4)
C8 0.092(5) 0.090(4) 0.133(6) 0.062(4) 0.052(4) 0.038(4)
C9 0.078(4) 0.069(3) 0.154(7) 0.045(4) 0.051(4) 0.017(3)
C10 0.141(8) 0.111(6) 0.254(13) 0.105(8) 0.083(9) 0.070(6)
C11 0.136(10) 0.094(6) 0.260(16) 0.011(8) 0.079(11) 0.047(6)
C12 0.135(9) 0.113(8) 0.191(12) 0.018(7) 0.075(9) 0.035(7)
C13 0.083(5) 0.115(6) 0.152(8) 0.010(6) 0.039(5) 0.021(5)
C14 0.066(4) 0.069(3) 0.134(6) 0.028(4) 0.038(4) 0.008(3)
C15 0.158(10) 0.114(7) 0.171(10) 0.061(7) 0.097(9) 0.031(7)
C16 0.097(5) 0.075(4) 0.112(5) 0.034(3) 0.056(4) 0.024(3)
C17 0.075(4) 0.093(4) 0.130(6) 0.040(4) 0.042(4) 0.004(3)
C18 0.061(3) 0.076(3) 0.084(4) 0.004(3) 0.014(3) 0.003(3)
C19 0.063(4) 0.130(7) 0.115(6) 0.006(5) -0.001(4) -0.003(4)
C20 0.107(6) 0.111(5) 0.092(4) 0.042(4) 0.045(4) 0.038(5)
C21 0.063(3) 0.073(3) 0.079(3) 0.023(3) 0.008(3) 0.015(3)
C22 0.084(4) 0.083(4) 0.094(4) 0.037(3) 0.017(3) 0.021(3)
C23 0.058(3) 0.061(3) 0.099(4) 0.024(3) 0.006(3) 0.009(2)
C24 0.125(7) 0.075(4) 0.128(6) 0.035(4) 0.025(5) 0.035(4)
C25 0.097(5) 0.156(6) 0.121(5) 0.061(5) -0.007(4) 0.011(4)
C26 0.059(3) 0.094(4) 0.092(4) 0.018(3) 0.006(3) 0.010(3)
C27 0.065(4) 0.129(6) 0.084(4) 0.033(4) -0.006(3) 0.017(4)
C28 0.079(4) 0.124(5) 0.085(4) 0.040(4) 0.011(3) 0.035(4)
C29 0.097(5) 0.156(6) 0.121(5) 0.061(5) -0.007(4) 0.011(4)
F1 0.101(4) 0.154(5) 0.227(7) 0.059(5) 0.012(4) 0.045(4)
F2 0.156(6) 0.314(10) 0.125(4) -0.048(6) -0.040(4) 0.094(7)
F3 0.062(3) 0.233(7) 0.183(5) 0.049(5) 0.025(3) 0.020(3)
F4 0.322(15) 0.232(10) 0.185(8) 0.130(8) 0.066(9) 0.020(9)
F5 0.412(17) 0.167(7) 0.345(13) 0.178(8) 0.213(12) 0.155(9)
F6 0.174(8) 0.272(11) 0.321(12) 0.211(11) 0.074(8) -0.003(8)
F7 0.162(6) 0.127(4) 0.482(15) 0.135(7) 0.188(8) 0.097(5)
F8 0.242(8) 0.086(3) 0.163(5) -0.002(3) 0.017(5) 0.047(4)
F9 0.208(7) 0.109(4) 0.209(6) 0.075(4) 0.042(5) 0.083(4)
F10 0.242(9) 0.092(4) 0.415(15) 0.007(6) 0.187(10) -0.018(5)
F11 0.112(4) 0.197(6) 0.173(5) 0.106(5) -0.003(4) -0.016(4)
F12 0.069(3) 0.254(8) 0.174(5) 0.097(5) -0.012(3) -0.032(4)
F13 0.091(4) 0.388(14) 0.160(6) 0.022(7) 0.066(4) 0.003(6)
F14 0.207(7) 0.160(5) 0.137(4) -0.012(4) 0.077(5) 0.022(5)
F15 0.388(15) 0.340(13) 0.187(7) 0.185(9) 0.189(9) 0.227(12)
F16 0.151(7) 0.371(15) 0.321(13) 0.236(13) -0.076(8) 0.011(8)
F17 0.379(19) 0.264(12) 0.49(2) 0.279(15) -0.272(19) -0.107(13)
F18 0.54(3) 0.89(5) 0.198(10) 0.33(2) 0.198(15) 0.49(4)
N1 0.072(3) 0.078(3) 0.121(4) 0.040(3) 0.041(3) 0.023(3)
N2 0.082(4) 0.106(4) 0.078(3) 0.018(3) 0.004(3) 0.034(3)
N3 0.086(4) 0.103(4) 0.071(3) 0.010(3) 0.003(3) 0.034(3)
N4 0.077(3) 0.076(3) 0.117(4) 0.041(3) 0.032(3) 0.023(3)
O1 0.074(3) 0.068(2) 0.083(2) 0.0234(18) 0.0201(19) 0.0209(18)
O2 0.061(2) 0.065(2) 0.090(2) 0.0183(19) 0.0126(19) 0.0141(17)
O3 0.058(2) 0.074(2) 0.080(2) 0.0199(18) 0.0167(17) 0.0017(17)
O4 0.081(3) 0.096(3) 0.118(3) 0.048(3) 0.034(3) 0.034(2)
O5 0.068(3) 0.118(3) 0.112(3) 0.062(3) 0.011(2) 0.019(2)
O6 0.054(2) 0.092(3) 0.109(3) 0.046(2) -0.002(2) 0.007(2)
Tb1 0.05276(19) 0.0683(2) 0.0879(2) 0.02764(14) 0.01450(13) 0.01595(12)

loop_
_atom_type_symbol
_atom_type_description
_atom_type_scat_dispersion_real
_atom_type_scat_dispersion_imag
_atom_type_scat_source
C C 0.0033 0.0016 'International Tables Vol C Tables 4.2.6.8 and 6.1.1.4'
H H 0.0000 0.0000 'International Tables Vol C Tables 4.2.6.8 and 6.1.1.4'
F F 0.0171 0.0103 'International Tables Vol C Tables 4.2.6.8 and 6.1.1.4'
N N 0.0061 0.0033 'International Tables Vol C Tables 4.2.6.8 and 6.1.1.4'
O O 0.0106 0.0060 'International Tables Vol C Tables 4.2.6.8 and 6.1.1.4'
Tb Tb -0.1723 4.1537 'International Tables Vol C Tables 4.2.6.8 and 6.1.1.4'

loop_
_geom_angle_atom_site_label_1
_geom_angle_atom_site_label_2
_geom_angle_atom_site_label_3
_geom_angle
N2 C1 C2 112.4(8)
N2 C1 H1 123.8
C2 C1 H1 123.8
C7 C2 C1 104.6(7)
C7 C2 C3 118.0(9)
C1 C2 C3 137.4(10)
C4 C3 C2 119.3(13)
C4 C3 H3 120.4
C2 C3 H3 120.4
C3 C4 C5 121.9(13)
C3 C4 H4 119.0
C5 C4 H4 119.0
C6 C5 C4 118.8(12)
C6 C5 H5 120.6
C4 C5 H5 120.6
C5 C6 C7 118.3(13)
C5 C6 H6 120.9
C7 C6 H6 120.9
C2 C7 N3 107.4(7)
C2 C7 C6 123.4(9)
N3 C7 C6 129.1(10)
N1 C8 C9 110.2(7)
N1 C8 H8 124.9
C9 C8 H8 124.9
C14 C9 C10 121.5(8)
C14 C9 C8 105.2(6)
C10 C9 C8 133.2(9)
C9 C10 C11 113.1(11)
C9 C10 H10 123.4
C11 C10 H10 123.4
C12 C11 C10 122.1(10)
C12 C11 H11 118.9
C10 C11 H11 118.9
C13 C12 C11 123.3(11)
C13 C12 H12 118.4
C11 C12 H12 118.4
C12 C13 C14 117.0(11)
C12 C13 H13 121.5
C14 C13 H13 121.5
N4 C14 C9 105.1(6)
N4 C14 C13 132.1(8)
C9 C14 C13 122.8(8)
F5 C15 F4 102.1(15)
F5 C15 F6 114.9(12)
F4 C15 F6 98.8(10)
F5 C15 C16 115.0(9)
F4 C15 C16 111.3(10)
F6 C15 C16 112.8(11)
O4 C16 C17 126.7(6)
O4 C16 C15 112.4(8)
C17 C16 C15 120.9(8)
C18 C17 C16 122.0(6)
C18 C17 H17 119.0
C16 C17 H17 119.0
O3 C18 C17 127.2(6)
O3 C18 C19 114.3(6)
C17 C18 C19 118.5(7)
F2 C19 F3 109.8(8)
F2 C19 F1 109.6(10)
F3 C19 F1 101.7(8)
F2 C19 C18 111.5(8)
F3 C19 C18 112.8(8)
F1 C19 C18 110.9(6)
F13 C20 F15 115.9(10)
F13 C20 F14 103.2(9)
F15 C20 F14 100.3(9)
F13 C20 C21 112.3(7)
F15 C20 C21 113.3(7)
F14 C20 C21 110.5(7)
O1 C21 C22 128.4(6)
O1 C21 C20 113.7(5)
C22 C21 C20 117.9(6)
C21 C22 C23 121.3(6)
C21 C22 H22 119.3
C23 C22 H22 119.3
O2 C23 C22 127.8(6)
O2 C23 C24 112.5(6)
C22 C23 C24 119.6(6)
F7 C24 F8 112.1(9)
F7 C24 F9 106.5(9)
F8 C24 F9 101.1(8)
F7 C24 C23 112.9(7)
F8 C24 C23 110.2(7)
F9 C24 C23 113.5(8)
F10 C25 F11 109.4(10)
F10 C25 F12 109.1(10)
F11 C25 F12 103.1(9)
F10 C25 C26 109.8(10)
F11 C25 C26 111.7(8)
F12 C25 C26 113.6(9)
O6 C26 C27 126.8(7)
O6 C26 C25 114.2(7)
C27 C26 C25 119.0(7)
C26 C27 C28 120.5(6)
C26 C27 H27 119.7
C28 C27 H27 119.7
O5 C28 C27 127.8(6)
O5 C28 C29 114.6(8)
C27 C28 C29 117.6(7)
F18 C29 F17 97.1(18)
F18 C29 F16 104.7(15)
F17 C29 F16 106.6(14)
F18 C29 C28 111.3(12)
F17 C29 C28 115.8(10)
F16 C29 C28 118.8(10)
C29 F17 F18 41.4(10)
C29 F18 F17 41.6(10)
C8 N1 N4 107.1(6)
C8 N1 Tb1 126.5(5)
N4 N1 Tb1 126.3(4)
C1 N2 N3 105.9(6)
C1 N2 Tb1 130.3(5)
N3 N2 Tb1 123.5(4)
N2 N3 C7 109.7(6)
N2 N3 H3A 125.1
C7 N3 H3A 125.1
N1 N4 C14 112.4(6)
N1 N4 H4A 123.8
C14 N4 H4A 123.8
C21 O1 Tb1 133.1(4)
C23 O2 Tb1 133.9(4)
C18 O3 Tb1 135.2(4)
C16 O4 Tb1 134.6(4)
C28 O5 Tb1 136.4(5)
C26 O6 Tb1 137.7(5)
O3 Tb1 O1 83.05(14)
O3 Tb1 O5 144.33(15)
O1 Tb1 O5 128.18(16)
O3 Tb1 O6 142.62(14)
O1 Tb1 O6 74.88(16)
O5 Tb1 O6 70.63(16)
O3 Tb1 O4 71.68(15)
O1 Tb1 O4 130.35(16)
O5 Tb1 O4 74.12(17)
O6 Tb1 O4 144.75(16)
O3 Tb1 O2 72.26(13)
O1 Tb1 O2 72.16(14)
O5 Tb1 O2 128.61(16)
O6 Tb1 O2 72.42(14)
O4 Tb1 O2 133.35(15)
O3 Tb1 N2 84.63(16)
O1 Tb1 N2 144.66(16)
O5 Tb1 N2 77.28(18)
O6 Tb1 N2 96.2(2)
O4 Tb1 N2 75.54(19)
O2 Tb1 N2 72.55(17)
O3 Tb1 N1 102.94(17)
O1 Tb1 N1 71.58(17)
O5 Tb1 N1 76.4(2)
O6 Tb1 N1 98.24(17)
O4 Tb1 N1 73.47(17)
O2 Tb1 N1 143.74(17)
N2 Tb1 N1 143.67(19)

loop_
_geom_bond_atom_site_label_1
_geom_bond_atom_site_label_2
_geom_bond_distance
C1 N2 1.328(10)
C1 C2 1.374(11)
C1 H1 0.9300
C2 C7 1.371(13)
C2 C3 1.417(13)
C3 C4 1.309(17)
C3 H3 0.9300
C4 C5 1.50(2)
C4 H4 0.9300
C5 C6 1.307(16)
C5 H5 0.9300
C6 C7 1.421(13)
C6 H6 0.9300
C7 N3 1.380(10)
C8 N1 1.299(9)
C8 C9 1.419(11)
C8 H8 0.9300
C9 C14 1.387(11)
C9 C10 1.411(10)
C10 C11 1.484(18)
C10 H10 0.9300
C11 C12 1.374(18)
C11 H11 0.9300
C12 C13 1.326(15)
C12 H12 0.9300
C13 C14 1.417(12)
C13 H13 0.9300
C14 N4 1.359(9)
C15 F5 1.207(13)
C15 F4 1.282(16)
C15 F6 1.288(14)
C15 C16 1.538(13)
C16 O4 1.246(9)
C16 C17 1.385(11)
C17 C18 1.370(10)
C17 H17 0.9300
C18 O3 1.248(7)
C18 C19 1.532(11)
C19 F2 1.245(10)
C19 F3 1.321(10)
C19 F1 1.338(11)
C20 F13 1.208(10)
C20 F15 1.249(10)
C20 F14 1.324(10)
C20 C21 1.533(9)
C21 O1 1.253(7)
C21 C22 1.367(9)
C22 C23 1.391(10)
C22 H22 0.9300
C23 O2 1.233(7)
C23 C24 1.519(10)
C24 F7 1.225(11)
C24 F8 1.316(11)
C24 F9 1.324(10)
C25 F10 1.279(13)
C25 F11 1.309(11)
C25 F12 1.310(11)
C25 C26 1.525(14)
C26 O6 1.244(8)
C26 C27 1.375(10)
C27 C28 1.388(11)
C27 H27 0.9300
C28 O5 1.247(9)
C28 C29 1.512(11)
C29 F18 1.148(15)
C29 F17 1.153(14)
C29 F16 1.189(13)
F17 F18 1.72(2)
N1 N4 1.329(8)
N1 Tb1 2.525(5)
N2 N3 1.342(8)
N2 Tb1 2.515(6)
N3 H3A 0.8600
N4 H4A 0.8600
O1 Tb1 2.353(4)
O2 Tb1 2.392(4)
O3 Tb1 2.334(4)
O4 Tb1 2.372(5)
O5 Tb1 2.359(4)
O6 Tb1 2.359(4)

loop_
_geom_torsion_atom_site_label_1
_geom_torsion_atom_site_label_2
_geom_torsion_atom_site_label_3
_geom_torsion_atom_site_label_4
_geom_torsion
N2 C1 C2 C7 0.7(10)
N2 C1 C2 C3 -178.9(11)
C7 C2 C3 C4 1.6(17)
C1 C2 C3 C4 -178.8(12)
C2 C3 C4 C5 -5(2)
C3 C4 C5 C6 7(2)
C4 C5 C6 C7 -4.1(18)
C1 C2 C7 N3 -1.0(9)
C3 C2 C7 N3 178.8(8)
C1 C2 C7 C6 -178.7(8)
C3 C2 C7 C6 1.0(13)
C5 C6 C7 C2 0.5(15)
C5 C6 C7 N3 -176.7(10)
N1 C8 C9 C14 -1.3(9)
N1 C8 C9 C10 175.1(9)
C14 C9 C10 C11 -2.8(14)
C8 C9 C10 C11 -178.7(10)
C9 C10 C11 C12 0.8(19)
C10 C11 C12 C13 0(2)
C11 C12 C13 C14 0.7(18)
C10 C9 C14 N4 -176.1(8)
C8 C9 C14 N4 0.8(8)
C10 C9 C14 C13 3.9(12)
C8 C9 C14 C13 -179.2(7)
C12 C13 C14 N4 177.4(9)
C12 C13 C14 C9 -2.7(13)
F5 C15 C16 O4 -52.4(17)
F4 C15 C16 O4 63.1(12)
F6 C15 C16 O4 173.2(11)
F5 C15 C16 C17 127.0(14)
F4 C15 C16 C17 -117.5(13)
F6 C15 C16 C17 -7.4(16)
O4 C16 C17 C18 4.3(12)
C15 C16 C17 C18 -175.1(8)
C16 C17 C18 O3 -1.3(12)
C16 C17 C18 C19 178.4(7)
O3 C18 C19 F2 79.0(10)
C17 C18 C19 F2 -100.8(10)
O3 C18 C19 F3 -156.9(7)
C17 C18 C19 F3 23.3(11)
O3 C18 C19 F1 -43.5(9)
C17 C18 C19 F1 136.7(8)
F13 C20 C21 O1 -78.6(10)
F15 C20 C21 O1 147.7(10)
F14 C20 C21 O1 36.0(9)
F13 C20 C21 C22 99.0(10)
F15 C20 C21 C22 -34.8(12)
F14 C20 C21 C22 -146.5(7)
O1 C21 C22 C23 1.8(11)
C20 C21 C22 C23 -175.3(6)
C21 C22 C23 O2 8.1(11)
C21 C22 C23 C24 -173.8(7)
O2 C23 C24 F7 -56.5(11)
C22 C23 C24 F7 125.1(10)
O2 C23 C24 F8 69.7(9)
C22 C23 C24 F8 -108.7(8)
O2 C23 C24 F9 -177.7(7)
C22 C23 C24 F9 3.8(12)
F10 C25 C26 O6 84.0(11)
F11 C25 C26 O6 -37.6(13)
F12 C25 C26 O6 -153.6(8)
F10 C25 C26 C27 -94.2(12)
F11 C25 C26 C27 144.3(8)
F12 C25 C26 C27 28.2(14)
O6 C26 C27 C28 1.3(13)
C25 C26 C27 C28 179.3(9)
C26 C27 C28 O5 -1.3(13)
C26 C27 C28 C29 176.4(8)
O5 C28 C29 F18 -75(2)
C27 C28 C29 F18 107(2)
O5 C28 C29 F17 34(2)
C27 C28 C29 F17 -143.9(17)
O5 C28 C29 F16 163.0(13)
C27 C28 C29 F16 -15.0(18)
F16 C29 F17 F18 107.6(14)
C28 C29 F17 F18 -117.8(16)
F16 C29 F18 F17 -109.3(14)
C28 C29 F18 F17 121.2(14)
C9 C8 N1 N4 1.3(9)
C9 C8 N1 Tb1 -175.5(5)
C2 C1 N2 N3 -0.2(10)
C2 C1 N2 Tb1 -173.6(5)
C1 N2 N3 C7 -0.5(8)
Tb1 N2 N3 C7 173.5(5)
C2 C7 N3 N2 0.9(8)
C6 C7 N3 N2 178.5(8)
C8 N1 N4 C14 -0.8(8)
Tb1 N1 N4 C14 176.1(4)
C9 C14 N4 N1 0.0(8)
C13 C14 N4 N1 179.9(8)
C22 C21 O1 Tb1 -20.7(10)
C20 C21 O1 Tb1 156.5(5)
C22 C23 O2 Tb1 1.2(10)
C24 C23 O2 Tb1 -177.1(5)
C17 C18 O3 Tb1 -14.7(10)
C19 C18 O3 Tb1 165.5(5)
C17 C16 O4 Tb1 8.4(12)
C15 C16 O4 Tb1 -172.2(6)
C27 C28 O5 Tb1 3.2(13)
C29 C28 O5 Tb1 -174.6(7)
C27 C26 O6 Tb1 -3.3(13)
C25 C26 O6 Tb1 178.7(7)
C18 O3 Tb1 O1 154.0(5)
C18 O3 Tb1 O5 0.2(6)
C18 O3 Tb1 O6 -152.3(5)
C18 O3 Tb1 O4 17.4(5)
C18 O3 Tb1 O2 -132.5(5)
C18 O3 Tb1 N2 -59.2(5)
C18 O3 Tb1 N1 84.8(5)
C21 O1 Tb1 O3 93.4(5)
C21 O1 Tb1 O5 -105.6(5)
C21 O1 Tb1 O6 -56.1(5)
C21 O1 Tb1 O4 152.2(5)
C21 O1 Tb1 O2 19.9(5)
C21 O1 Tb1 N2 23.0(7)
C21 O1 Tb1 N1 -160.4(6)
C28 O5 Tb1 O3 -165.8(6)
C28 O5 Tb1 O1 48.0(8)
C28 O5 Tb1 O6 -3.1(7)
C28 O5 Tb1 O4 177.2(8)
C28 O5 Tb1 O2 -49.4(8)
C28 O5 Tb1 N2 -104.4(7)
C28 O5 Tb1 N1 100.9(7)
C26 O6 Tb1 O3 166.6(6)
C26 O6 Tb1 O1 -137.5(7)
C26 O6 Tb1 O5 3.2(7)
C26 O6 Tb1 O4 3.7(9)
C26 O6 Tb1 O2 146.8(7)
C26 O6 Tb1 N2 77.4(7)
C26 O6 Tb1 N1 -69.2(7)
C16 O4 Tb1 O3 -14.3(6)
C16 O4 Tb1 O1 -77.6(7)
C16 O4 Tb1 O5 155.4(7)
C16 O4 Tb1 O6 154.9(6)
C16 O4 Tb1 O2 26.8(8)
C16 O4 Tb1 N2 74.8(7)
C16 O4 Tb1 N1 -124.4(7)
C23 O2 Tb1 O3 -98.9(5)
C23 O2 Tb1 O1 -10.7(5)
C23 O2 Tb1 O5 114.3(5)
C23 O2 Tb1 O6 68.6(5)
C23 O2 Tb1 O4 -139.8(5)
C23 O2 Tb1 N2 171.2(5)
C23 O2 Tb1 N1 -11.1(6)
C1 N2 Tb1 O3 108.0(7)
N3 N2 Tb1 O3 -64.4(5)
C1 N2 Tb1 O1 177.9(6)
N3 N2 Tb1 O1 5.5(7)
C1 N2 Tb1 O5 -41.1(7)
N3 N2 Tb1 O5 146.5(6)
C1 N2 Tb1 O6 -109.6(7)
N3 N2 Tb1 O6 78.0(5)
C1 N2 Tb1 O4 35.5(7)
N3 N2 Tb1 O4 -136.9(6)
C1 N2 Tb1 O2 -179.0(7)
N3 N2 Tb1 O2 8.6(5)
C1 N2 Tb1 N1 3.4(9)
N3 N2 Tb1 N1 -169.0(5)
C8 N1 Tb1 O3 -113.4(6)
N4 N1 Tb1 O3 70.3(5)
C8 N1 Tb1 O1 168.6(7)
N4 N1 Tb1 O1 -7.7(5)
C8 N1 Tb1 O5 29.9(6)
N4 N1 Tb1 O5 -146.3(5)
C8 N1 Tb1 O6 97.6(6)
N4 N1 Tb1 O6 -78.7(5)
C8 N1 Tb1 O4 -47.3(6)
N4 N1 Tb1 O4 136.5(6)
C8 N1 Tb1 O2 169.0(5)
N4 N1 Tb1 O2 -7.2(7)
C8 N1 Tb1 N2 -14.7(8)
N4 N1 Tb1 N2 169.0(5)
